data_9001943
loop_
_publ_author_name
'Gualtieri, A.'
'Artioli, G.'
'Passaglia, E.'
'Bigi, S.'
'Viani, A.'
'Hanson, J. C.'

_publ_section_title
;
 Crystal structure-crystal chemistry relationships in the zeolites erionite
 and offretite
 Sample from Agate Beach
;
_journal_name_full 'American Mineralogist'
_journal_page_first 590
_journal_page_last 606
_journal_volume 83
_journal_year 1998
_chemical_formula_sum 'Al4.11 Ca1.36 H16.092 K0.87 Mg0.4 O53.58 Si13.89'
_chemical_name_mineral Erionite-Ca
_space_group_IT_number 194
_symmetry_space_group_name_Hall '-P 6c 2c'
_symmetry_space_group_name_H-M 'P 63/m m c'
_cell_angle_alpha 90
_cell_angle_beta 90
_cell_angle_gamma 120
_cell_formula_units_Z 2
_cell_length_a 13.289
_cell_length_b 13.289
_cell_length_c 15.079
_cell_volume 2306.151
_database_code_amcsd 0002004
_exptl_crystal_density_diffrn 2.121
_cod_original_formula_sum '(Si13.89 Al4.11) Ca1.36 Mg.4 K.87 O53.58 H16.092'
_cod_database_code 9001943

loop_
_space_group_symop_operation_xyz
x,y,z
-x,-x+y,1/2+z
x,x-y,1/2-z
-x+y,-x,1/2-z
x-y,x,1/2+z
-y,-x,z
y,x,-z
y,-x+y,-z
-y,x-y,z
x-y,-y,1/2+z
-x+y,y,1/2-z
x,y,1/2-z
-x,-y,1/2+z
x,x-y,z
-x,-x+y,-z
x-y,x,-z
-x+y,-x,z
y,x,1/2+z
-y,-x,1/2-z
-y,x-y,1/2-z
y,-x+y,1/2+z
-x+y,y,z
x-y,-y,-z
-x,-y,-z

loop_
_atom_site_label
_atom_site_fract_x
_atom_site_fract_y
_atom_site_fract_z
_atom_site_occupancy
_atom_site_U_iso_or_equiv
_atom_site_type_symbol
_atom_site_attached_hydrogens
Si1 -0.00050 0.23320 0.10150 0.83000 0.03100 Si 0
Al1 -0.00050 0.23320 0.10150 0.17000 0.03100 Al 0
Si2 0.08970 0.42490 0.25000 0.65500 0.04600 Si 0
Al2 0.08970 0.42490 0.25000 0.34500 0.04600 Al 0
Ca1 0.33333 0.66667 0.11370 0.30000 0.08500 Ca 0
Ca2 0.33333 0.66667 0.90470 0.22000 0.07900 Ca 0
Ca3 0.66667 0.33333 0.17700 0.16000 0.02000 Ca 0
Mg 0.66667 0.33333 0.04900 0.20000 0.01800 Mg 0
K 0.00000 0.00000 0.25000 0.87000 0.01700 K 0
O1 0.01750 0.33050 0.67520 1.00000 0.05700 O 0
O2 0.09150 0.18300 0.11760 1.00000 0.06400 O 0
O3 0.11010 0.22020 0.63710 1.00000 0.06200 O 0
O4 0.26930 0.00000 0.00000 1.00000 0.01900 O 0
O5 0.23290 0.46580 0.25000 1.00000 0.08800 O 0
O6 0.03650 0.51820 0.25000 1.00000 0.05200 O 0
Wat1 0.24500 0.49000 0.10600 0.33000 0.16200 O 2
Wat2b 0.26580 0.53160 0.70090 0.86000 0.13500 O 2
Wat3 0.42200 0.84400 0.89700 0.90000 0.10700 O 2
Wat3b 0.46900 -0.60200 0.07300 0.30000 0.10700 O 2
Wat3c 0.44100 0.88200 0.78900 0.24000 0.10700 O 2

loop_
_cod_changelog_entry_id
_cod_changelog_entry_author
_cod_changelog_entry_date
_cod_changelog_entry_text
1
;cod-tools version 3.8.0
Id: cif_guess_AMCSD_atom_types 9581 2023-05-17 12:35:41Z saulius
;
2023-05-18T11:37:03+03:00
;Derived atom types and hydrogen counts
from atom names that follow the AMCSD naming convention
(Wat == water, O-H == hydroxyl).
;

loop_
_cod_related_entry_id
_cod_related_entry_database
_cod_related_entry_code
1 AMCSD 0002004
